data_7017306
loop_
_publ_author_name
'Chen, Ming-Tsz'
'Chen, Chi-Tien'

_publ_section_title
;
 Structural and catalytic studies of zinc complexes containing
 amido-oxazolinate ligands.
;
_journal_issue 48
_journal_name_full 'Dalton transactions (Cambridge, England : 2003)'
_journal_page_first 12886
_journal_page_last 12894
_journal_paper_doi 10.1039/c1dt10974j
_journal_volume 40
_journal_year 2011
_chemical_formula_moiety 'C20 H24 N2 O S Zn'
_chemical_formula_sum 'C20 H24 N2 O S Zn'
_chemical_formula_weight 405.84
_chemical_name_systematic
;
?
;
_space_group_IT_number 61
_symmetry_cell_setting orthorhombic
_symmetry_space_group_name_Hall '-P 2ac 2ab'
_symmetry_space_group_name_H-M 'P b c a'
_atom_sites_solution_hydrogens geom
_atom_sites_solution_primary direct
_atom_sites_solution_secondary difmap
_audit_creation_method SHELXL-97
_cell_angle_alpha 90.00
_cell_angle_beta 90.00
_cell_angle_gamma 90.00
_cell_formula_units_Z 8
_cell_length_a 14.5692(11)
_cell_length_b 15.4862(12)
_cell_length_c 17.1701(13)
_cell_measurement_reflns_used 4036
_cell_measurement_temperature 297(2)
_cell_measurement_theta_max 23.2595
_cell_measurement_theta_min 2.256
_cell_volume 3873.9(5)
_computing_cell_refinement 'Bruker SMART'
_computing_data_collection 'Bruker SMART'
_computing_data_reduction 'Bruker SHELXTL'
_computing_molecular_graphics 'Bruker SHELXTL'
_computing_publication_material 'Bruker SHELXTL'
_computing_structure_refinement 'SHELXL-97 (Sheldrick, 1997)'
_computing_structure_solution 'SHELXS-97 (Sheldrick, 1990)'
_diffrn_ambient_temperature 297(2)
_diffrn_measured_fraction_theta_full 0.999
_diffrn_measured_fraction_theta_max 0.998
_diffrn_measurement_device_type 'CCD area detector'
_diffrn_measurement_method 'phi and omega scans'
_diffrn_radiation_monochromator graphite
_diffrn_radiation_source 'fine-focus sealed tube'
_diffrn_radiation_type MoK\a
_diffrn_radiation_wavelength 0.71073
_diffrn_reflns_av_R_equivalents 0.0629
_diffrn_reflns_av_sigmaI/netI 0.0473
_diffrn_reflns_limit_h_max 17
_diffrn_reflns_limit_h_min -17
_diffrn_reflns_limit_k_max 19
_diffrn_reflns_limit_k_min -14
_diffrn_reflns_limit_l_max 20
_diffrn_reflns_limit_l_min -21
_diffrn_reflns_number 20817
_diffrn_reflns_theta_full 26.00
_diffrn_reflns_theta_max 26.05
_diffrn_reflns_theta_min 2.26
_exptl_absorpt_coefficient_mu 1.385
_exptl_absorpt_correction_T_max 0.9032
_exptl_absorpt_correction_T_min 0.8739
_exptl_absorpt_correction_type empirical
_exptl_absorpt_process_details empirical
_exptl_crystal_colour yellow
_exptl_crystal_density_diffrn 1.392
_exptl_crystal_density_method 'not measured'
_exptl_crystal_description parallelplpiped
_exptl_crystal_F_000 1696
_exptl_crystal_size_max 0.10
_exptl_crystal_size_mid 0.09
_exptl_crystal_size_min 0.08
_refine_diff_density_max 0.548
_refine_diff_density_min -0.520
_refine_diff_density_rms 0.063
_refine_ls_extinction_method none
_refine_ls_goodness_of_fit_ref 0.933
_refine_ls_hydrogen_treatment constr
_refine_ls_matrix_type full
_refine_ls_number_parameters 226
_refine_ls_number_reflns 3821
_refine_ls_number_restraints 0
_refine_ls_restrained_S_all 0.933
_refine_ls_R_factor_all 0.0809
_refine_ls_R_factor_gt 0.0411
_refine_ls_shift/su_max 0.000
_refine_ls_shift/su_mean 0.000
_refine_ls_structure_factor_coef Fsqd
_refine_ls_weighting_details 'calc w=1/[\s^2^(Fo^2^)+(0.0650P)^2^+0.0000P] where P=(Fo^2^+2Fc^2^)/3'
_refine_ls_weighting_scheme calc
_refine_ls_wR_factor_gt 0.0987
_refine_ls_wR_factor_ref 0.1159
_reflns_number_gt 2342
_reflns_number_total 3821
_reflns_threshold_expression >2sigma(I)
_cod_data_source_file c1dt10974j.txt
_cod_data_source_block compound5
_cod_depositor_comments
;
The following automatic conversions were performed:

'_symmetry_cell_setting' value 'Orthorhombic' changed to
'orthorhombic' according to
/home/saulius/struct/CIF-dictionaries/cif_core.dic dictionary named
'cif_core.dic' version 2.4.1 from 2010-06-29.

Automatic conversion script
Id: cif_fix_values 1715 2011-07-08 13:25:40Z adriana 
;
_cod_original_sg_symbol_H-M Pbca
_cod_database_code 7017306

loop_
_symmetry_equiv_pos_as_xyz
'x, y, z'
'-x+1/2, -y, z+1/2'
'-x, y+1/2, -z+1/2'
'x+1/2, -y+1/2, -z'
'-x, -y, -z'
'x-1/2, y, -z-1/2'
'x, -y-1/2, z-1/2'
'-x-1/2, y-1/2, z'

loop_
_atom_site_label
_atom_site_type_symbol
_atom_site_fract_x
_atom_site_fract_y
_atom_site_fract_z
_atom_site_U_iso_or_equiv
_atom_site_adp_type
_atom_site_occupancy
_atom_site_symmetry_multiplicity
_atom_site_calc_flag
_atom_site_refinement_flags
Zn Zn 0.89084(3) 0.08192(3) 0.52008(2) 0.05004(16) Uani 1 1 d .
S S 0.71160(8) 0.06959(6) 0.65864(6) 0.0619(3) Uani 1 1 d .
O O 0.80076(16) 0.24139(16) 0.34290(13) 0.0577(7) Uani 1 1 d .
N1 N 0.87562(18) 0.16712(17) 0.43420(15) 0.0446(7) Uani 1 1 d .
N2 N 0.77253(19) 0.02796(18) 0.50058(15) 0.0475(7) Uani 1 1 d .
C1 C 0.7060(2) 0.0543(2) 0.45101(19) 0.0407(7) Uani 1 1 d .
C2 C 0.6196(2) 0.0115(2) 0.4472(2) 0.0504(9) Uani 1 1 d .
H2A H 0.6095 -0.0359 0.4794 0.060 Uiso 1 1 calc R
C3 C 0.5517(2) 0.0371(3) 0.3987(2) 0.0582(10) Uani 1 1 d .
H3A H 0.4968 0.0064 0.3978 0.070 Uiso 1 1 calc R
C4 C 0.5622(3) 0.1083(3) 0.3502(2) 0.0638(11) Uani 1 1 d .
H4A H 0.5148 0.1261 0.3176 0.077 Uiso 1 1 calc R
C5 C 0.6437(3) 0.1511(3) 0.3515(2) 0.0559(9) Uani 1 1 d .
H5A H 0.6515 0.1985 0.3189 0.067 Uiso 1 1 calc R
C6 C 0.7168(2) 0.1265(2) 0.40040(17) 0.0422(8) Uani 1 1 d .
C7 C 0.7549(2) -0.0472(2) 0.5477(2) 0.0456(8) Uani 1 1 d .
C8 C 0.7697(2) -0.1294(2) 0.5190(2) 0.0529(9) Uani 1 1 d .
H8A H 0.7889 -0.1364 0.4677 0.063 Uiso 1 1 calc R
C9 C 0.7564(2) -0.2012(2) 0.5653(2) 0.0567(10) Uani 1 1 d .
H9A H 0.7661 -0.2562 0.5452 0.068 Uiso 1 1 calc R
C10 C 0.7289(3) -0.1910(2) 0.6407(2) 0.0575(10) Uani 1 1 d .
H10A H 0.7194 -0.2392 0.6720 0.069 Uiso 1 1 calc R
C11 C 0.7153(2) -0.1096(2) 0.6706(2) 0.0537(9) Uani 1 1 d .
H11A H 0.6970 -0.1033 0.7222 0.064 Uiso 1 1 calc R
C12 C 0.7284(2) -0.0370(2) 0.6249(2) 0.0454(8) Uani 1 1 d .
C13 C 0.7139(4) 0.0568(3) 0.7623(2) 0.0846(14) Uani 1 1 d .
H13A H 0.7052 0.1119 0.7867 0.127 Uiso 1 1 calc R
H13B H 0.7720 0.0332 0.7777 0.127 Uiso 1 1 calc R
H13C H 0.6656 0.0183 0.7779 0.127 Uiso 1 1 calc R
C14 C 0.8007(2) 0.1763(2) 0.39566(18) 0.0435(8) Uani 1 1 d .
C15 C 0.8853(3) 0.2879(3) 0.3546(2) 0.0722(12) Uani 1 1 d .
H15A H 0.8738 0.3424 0.3808 0.087 Uiso 1 1 calc R
H15B H 0.9149 0.2996 0.3051 0.087 Uiso 1 1 calc R
C16 C 0.9451(2) 0.2299(2) 0.4046(2) 0.0503(9) Uani 1 1 d .
C17 C 0.9893(3) 0.2786(3) 0.4707(2) 0.0667(11) Uani 1 1 d .
H17A H 1.0264 0.2398 0.5009 0.100 Uiso 1 1 calc R
H17B H 0.9425 0.3031 0.5033 0.100 Uiso 1 1 calc R
H17C H 1.0271 0.3239 0.4501 0.100 Uiso 1 1 calc R
C18 C 1.0156(3) 0.1807(3) 0.3570(2) 0.0761(13) Uani 1 1 d .
H18A H 1.0511 0.1444 0.3909 0.114 Uiso 1 1 calc R
H18B H 1.0555 0.2209 0.3312 0.114 Uiso 1 1 calc R
H18C H 0.9848 0.1458 0.3189 0.114 Uiso 1 1 calc R
C19 C 0.9896(3) 0.0717(3) 0.5966(2) 0.0668(11) Uani 1 1 d .
H19A H 0.9970 0.0111 0.6096 0.080 Uiso 1 1 calc R
H19B H 1.0463 0.0909 0.5725 0.080 Uiso 1 1 calc R
C20 C 0.9768(4) 0.1190(6) 0.6672(4) 0.166(3) Uani 1 1 d .
H20A H 1.0285 0.1100 0.7008 0.249 Uiso 1 1 calc R
H20B H 0.9220 0.0995 0.6926 0.249 Uiso 1 1 calc R
H20C H 0.9714 0.1794 0.6554 0.249 Uiso 1 1 calc R

loop_
_atom_site_aniso_label
_atom_site_aniso_U_11
_atom_site_aniso_U_22
_atom_site_aniso_U_33
_atom_site_aniso_U_23
_atom_site_aniso_U_13
_atom_site_aniso_U_12
Zn 0.0553(3) 0.0436(3) 0.0513(3) 0.0087(2) -0.0080(2) -0.00666(19)
S 0.0827(7) 0.0363(5) 0.0667(6) 0.0003(5) 0.0008(5) 0.0012(5)
O 0.0730(16) 0.0465(15) 0.0536(15) 0.0182(12) -0.0077(12) -0.0099(13)
N1 0.0546(17) 0.0362(16) 0.0430(16) 0.0045(12) 0.0003(14) -0.0067(13)
N2 0.0555(17) 0.0401(17) 0.0471(16) 0.0094(13) -0.0050(13) -0.0046(14)
C1 0.053(2) 0.0335(17) 0.0362(17) -0.0030(14) -0.0014(15) 0.0020(15)
C2 0.058(2) 0.042(2) 0.052(2) 0.0000(17) 0.0002(18) -0.0052(17)
C3 0.052(2) 0.060(3) 0.063(2) 0.000(2) -0.0048(19) -0.0082(19)
C4 0.058(2) 0.078(3) 0.055(2) 0.011(2) -0.0139(19) 0.003(2)
C5 0.065(2) 0.055(2) 0.047(2) 0.0110(18) -0.0065(18) 0.001(2)
C6 0.054(2) 0.0390(19) 0.0337(17) -0.0006(14) -0.0020(15) -0.0013(17)
C7 0.0486(19) 0.0375(19) 0.051(2) 0.0080(16) -0.0086(16) -0.0068(15)
C8 0.062(2) 0.046(2) 0.051(2) -0.0003(18) -0.0049(18) -0.0014(18)
C9 0.070(2) 0.032(2) 0.068(3) 0.0001(19) -0.015(2) -0.0022(17)
C10 0.071(2) 0.035(2) 0.067(3) 0.0136(18) -0.012(2) -0.0102(18)
C11 0.066(2) 0.045(2) 0.050(2) 0.0108(17) 0.0001(18) -0.0029(19)
C12 0.0499(19) 0.0318(18) 0.054(2) 0.0053(16) -0.0048(16) -0.0045(16)
C13 0.125(4) 0.059(3) 0.070(3) -0.014(2) 0.013(3) -0.002(3)
C14 0.064(2) 0.0319(18) 0.0342(17) 0.0015(14) 0.0047(16) 0.0002(16)
C15 0.080(3) 0.057(3) 0.080(3) 0.026(2) -0.003(2) -0.016(2)
C16 0.058(2) 0.042(2) 0.051(2) 0.0064(16) 0.0061(17) -0.0112(17)
C17 0.080(3) 0.049(2) 0.071(3) -0.001(2) -0.002(2) -0.018(2)
C18 0.074(3) 0.081(3) 0.073(3) -0.006(2) 0.024(2) -0.010(2)
C19 0.066(2) 0.062(3) 0.073(3) 0.006(2) -0.012(2) -0.001(2)
C20 0.113(5) 0.280(10) 0.105(5) -0.095(6) -0.039(4) 0.068(6)

loop_
_atom_type_symbol
_atom_type_description
_atom_type_scat_dispersion_real
_atom_type_scat_dispersion_imag
_atom_type_scat_source
C C 0.0033 0.0016 'International Tables Vol C Tables 4.2.6.8 and 6.1.1.4'
H H 0.0000 0.0000 'International Tables Vol C Tables 4.2.6.8 and 6.1.1.4'
N N 0.0061 0.0033 'International Tables Vol C Tables 4.2.6.8 and 6.1.1.4'
O O 0.0106 0.0060 'International Tables Vol C Tables 4.2.6.8 and 6.1.1.4'
S S 0.1246 0.1234 'International Tables Vol C Tables 4.2.6.8 and 6.1.1.4'
Zn Zn 0.2839 1.4301 'International Tables Vol C Tables 4.2.6.8 and 6.1.1.4'

loop_
_geom_angle_atom_site_label_1
_geom_angle_atom_site_label_2
_geom_angle_atom_site_label_3
_geom_angle
N2 Zn C19 137.16(15)
N2 Zn N1 93.36(11)
C19 Zn N1 129.30(15)
C12 S C13 102.71(19)
C14 O C15 106.2(3)
C14 N1 C16 109.2(3)
C14 N1 Zn 123.3(2)
C16 N1 Zn 127.5(2)
C1 N2 C7 118.0(3)
C1 N2 Zn 127.9(2)
C7 N2 Zn 114.1(2)
N2 C1 C2 121.4(3)
N2 C1 C6 122.8(3)
C2 C1 C6 115.8(3)
C3 C2 C1 122.5(3)
C3 C2 H2A 118.7
C1 C2 H2A 118.7
C2 C3 C4 121.4(4)
C2 C3 H3A 119.3
C4 C3 H3A 119.3
C5 C4 C3 118.2(3)
C5 C4 H4A 120.9
C3 C4 H4A 120.9
C4 C5 C6 122.5(3)
C4 C5 H5A 118.7
C6 C5 H5A 118.7
C5 C6 C1 119.5(3)
C5 C6 C14 117.4(3)
C1 C6 C14 123.1(3)
C8 C7 C12 119.3(3)
C8 C7 N2 121.0(3)
C12 C7 N2 119.6(3)
C9 C8 C7 120.9(3)
C9 C8 H8A 119.5
C7 C8 H8A 119.5
C10 C9 C8 119.6(4)
C10 C9 H9A 120.2
C8 C9 H9A 120.2
C9 C10 C11 120.2(3)
C9 C10 H10A 119.9
C11 C10 H10A 119.9
C10 C11 C12 120.8(4)
C10 C11 H11A 119.6
C12 C11 H11A 119.6
C11 C12 C7 119.1(3)
C11 C12 S 123.6(3)
C7 C12 S 117.3(3)
S C13 H13A 109.5
S C13 H13B 109.5
H13A C13 H13B 109.5
S C13 H13C 109.5
H13A C13 H13C 109.5
H13B C13 H13C 109.5
N1 C14 O 115.2(3)
N1 C14 C6 129.0(3)
O C14 C6 115.8(3)
O C15 C16 105.8(3)
O C15 H15A 110.6
C16 C15 H15A 110.6
O C15 H15B 110.6
C16 C15 H15B 110.6
H15A C15 H15B 108.7
N1 C16 C17 111.1(3)
N1 C16 C18 108.4(3)
C17 C16 C18 111.5(3)
N1 C16 C15 100.9(3)
C17 C16 C15 112.0(3)
C18 C16 C15 112.4(3)
C16 C17 H17A 109.5
C16 C17 H17B 109.5
H17A C17 H17B 109.5
C16 C17 H17C 109.5
H17A C17 H17C 109.5
H17B C17 H17C 109.5
C16 C18 H18A 109.5
C16 C18 H18B 109.5
H18A C18 H18B 109.5
C16 C18 H18C 109.5
H18A C18 H18C 109.5
H18B C18 H18C 109.5
C20 C19 Zn 115.6(3)
C20 C19 H19A 108.4
Zn C19 H19A 108.4
C20 C19 H19B 108.4
Zn C19 H19B 108.4
H19A C19 H19B 107.4
C19 C20 H20A 109.5
C19 C20 H20B 109.5
H20A C20 H20B 109.5
C19 C20 H20C 109.5
H20A C20 H20C 109.5
H20B C20 H20C 109.5

loop_
_geom_bond_atom_site_label_1
_geom_bond_atom_site_label_2
_geom_bond_distance
Zn N2 1.944(3)
Zn C19 1.955(4)
Zn N1 1.991(3)
S C12 1.766(3)
S C13 1.791(4)
O C14 1.355(4)
O C15 1.442(4)
N1 C14 1.285(4)
N1 C16 1.492(4)
N2 C1 1.353(4)
N2 C7 1.440(4)
C1 C2 1.423(5)
C1 C6 1.425(4)
C2 C3 1.354(5)
C2 H2A 0.9300
C3 C4 1.391(5)
C3 H3A 0.9300
C4 C5 1.361(5)
C4 H4A 0.9300
C5 C6 1.408(5)
C5 H5A 0.9300
C6 C14 1.448(5)
C7 C8 1.383(5)
C7 C12 1.389(5)
C8 C9 1.381(5)
C8 H8A 0.9300
C9 C10 1.364(5)
C9 H9A 0.9300
C10 C11 1.374(5)
C10 H10A 0.9300
C11 C12 1.385(5)
C11 H11A 0.9300
C13 H13A 0.9600
C13 H13B 0.9600
C13 H13C 0.9600
C15 C16 1.518(5)
C15 H15A 0.9700
C15 H15B 0.9700
C16 C17 1.507(5)
C16 C18 1.518(5)
C17 H17A 0.9600
C17 H17B 0.9600
C17 H17C 0.9600
C18 H18A 0.9600
C18 H18B 0.9600
C18 H18C 0.9600
C19 C20 1.428(7)
C19 H19A 0.9700
C19 H19B 0.9700
C20 H20A 0.9600
C20 H20B 0.9600
C20 H20C 0.9600
